data_7715540
loop_
_publ_author_name
'Halcrow, Malcolm A.'
'Vasili, Hari Babu'
'Pask, Christopher M.'
'Kulak, Alexander N.'
'Cespedes, Oscar'

_publ_section_title
;
 Activating a high-spin iron(II) complex to thermal spin-crossover with an
 inert non-isomorphous molecular dopant.
;
_journal_issue 16
_journal_name_full 'Dalton transactions (Cambridge, England : 2003)'
_journal_page_first 6983
_journal_page_last 6992
_journal_paper_doi 10.1039/d4dt00443d
_journal_volume 53
_journal_year 2024
_chemical_absolute_configuration ab
_chemical_formula_moiety 'C22 H18 Fe0.5 N10 Ni0.5, 2(Cl O4)'
_chemical_formula_sum 'C22 H18 Cl2 Fe0.5 N10 Ni0.5 O8'
_chemical_formula_weight 678.64
_chemical_name_systematic
'Bis[2,6-di(pyrazol-1-yl)pyridine]iron(II) bis[2,6-di(pyrazol-1-yl)pyridine]-nickel(II) ditetrafluoroborate 0.50:0.50 solid solution'
_space_group_crystal_system monoclinic
_space_group_IT_number 4
_space_group_name_Hall 'P 2yb'
_space_group_name_H-M_alt 'P 1 21 1'
_atom_sites_solution_hydrogens geom
_audit_creation_date 2024-02-12
_audit_creation_method
;
Olex2 1.5
(compiled 2021.07.19 svn.r715e62df for OlexSys, GUI svn.r6383)
;
_audit_update_record
;
2024-02-13 deposited with the CCDC.	2024-03-26 downloaded from the CCDC.
;
_cell_angle_alpha 90
_cell_angle_beta 98.181(4)
_cell_angle_gamma 90
_cell_formula_units_Z 2
_cell_length_a 8.4913(4)
_cell_length_b 8.5507(4)
_cell_length_c 18.7250(8)
_cell_measurement_reflns_used 5859
_cell_measurement_temperature 100.01(10)
_cell_measurement_theta_max 29.1750
_cell_measurement_theta_min 2.1950
_cell_volume 1345.72(11)
_computing_cell_refinement 'CrysAlisPro 1.171.41.93a (Rigaku OD, 2020)'
_computing_data_collection 'CrysAlisPro 1.171.41.93a (Rigaku OD, 2020)'
_computing_data_reduction 'CrysAlisPro 1.171.41.93a (Rigaku OD, 2020)'
_computing_molecular_graphics 'XSEED (Barbour, 2020)'
_computing_publication_material 'Olex2 1.5 (Dolomanov et al., 2009)'
_computing_structure_refinement 'SHELXL 2018/3 (Sheldrick, 2015)'
_computing_structure_solution 'SHELX-TL (Sheldrick, 2015)'
_diffrn_ambient_environment N~2~
_diffrn_ambient_temperature 100.01(10)
_diffrn_detector 'CCD plate'
_diffrn_detector_area_resol_mean 5.3095
_diffrn_detector_type Atlas
_diffrn_measured_fraction_theta_full 0.999
_diffrn_measured_fraction_theta_max 0.846
_diffrn_measurement_details
;
List of Runs (angles in degrees, time in seconds):

  # Type    Start    End  Width  t~exp~   \w     \q     \k     \f   Frames
#--------------------------------------------------------------------------
  1  \w    -58.00  16.00   1.00   30.00    --    9.61 -30.00-142.00   74
  2  \w     -5.00  83.00   1.00   30.00    --    9.61  30.00  18.00   88
  3  \w     -9.00  46.00   1.00   30.00    --    9.61 -99.00-180.00   55
  4  \w    -37.00  18.00   1.00   30.00    --  -10.00  77.00-150.00   55
;
_diffrn_measurement_device 'four-circle diffractometer'
_diffrn_measurement_device_type 'SuperNova, Dual, Cu at home/near, Atlas'
_diffrn_measurement_method '\w scans'
_diffrn_orient_matrix_type 'CrysAlisPro convention (1999,Acta A55,543-557)'
_diffrn_orient_matrix_UB_11 -0.0251087000
_diffrn_orient_matrix_UB_12 0.0138596000
_diffrn_orient_matrix_UB_13 -0.0372222000
_diffrn_orient_matrix_UB_21 0.0736569000
_diffrn_orient_matrix_UB_22 -0.0291257000
_diffrn_orient_matrix_UB_23 -0.0080426000
_diffrn_orient_matrix_UB_31 -0.0326502000
_diffrn_orient_matrix_UB_32 -0.0764056000
_diffrn_orient_matrix_UB_33 -0.0036495000
_diffrn_radiation_monochromator mirror
_diffrn_radiation_probe x-ray
_diffrn_radiation_type 'Mo K\a'
_diffrn_radiation_wavelength 0.71073
_diffrn_reflns_av_R_equivalents 0.0321
_diffrn_reflns_av_unetI/netI 0.0545
_diffrn_reflns_Laue_measured_fraction_full 0.999
_diffrn_reflns_Laue_measured_fraction_max 0.846
_diffrn_reflns_limit_h_max 10
_diffrn_reflns_limit_h_min -11
_diffrn_reflns_limit_k_max 8
_diffrn_reflns_limit_k_min -11
_diffrn_reflns_limit_l_max 26
_diffrn_reflns_limit_l_min -16
_diffrn_reflns_number 11197
_diffrn_reflns_point_group_measured_fraction_full 0.941
_diffrn_reflns_point_group_measured_fraction_max 0.771
_diffrn_reflns_theta_full 26.000
_diffrn_reflns_theta_max 29.895
_diffrn_reflns_theta_min 2.198
_diffrn_source 'micro-focus sealed X-ray tube'
_diffrn_source_type 'SuperNova (Mo) X-ray Source'
_exptl_absorpt_coefficient_mu 0.908
_exptl_absorpt_correction_T_max 1.000
_exptl_absorpt_correction_T_min 0.790
_exptl_absorpt_correction_type gaussian
_exptl_absorpt_process_details
;
CrysAlisPro 1.171.42.81a (Rigaku Oxford Diffraction, 2023)
Numerical absorption correction based on gaussian integration over
a multifaceted crystal model
Empirical absorption correction using spherical harmonics,
implemented in SCALE3 ABSPACK scaling algorithm.
;
_exptl_crystal_colour brown
_exptl_crystal_colour_primary brown
_exptl_crystal_density_diffrn 1.675
_exptl_crystal_description plate
_exptl_crystal_F_000 690
_exptl_crystal_preparation 'Magnetic properties'
_exptl_crystal_recrystallization_method 'Re-crystallisation from solvent: acetonitrile/diethyl ether'
_exptl_crystal_size_max 0.125
_exptl_crystal_size_mid 0.118
_exptl_crystal_size_min 0.041
_refine_diff_density_max 0.632
_refine_diff_density_min -0.530
_refine_diff_density_rms 0.070
_refine_ls_abs_structure_details
;
 Flack x determined using 2061 quotients [(I+)-(I-)]/[(I+)+(I-)]
 (Parsons, Flack and Wagner, Acta Cryst. B69 (2013) 249-259).
;
_refine_ls_abs_structure_Flack -0.017(9)
_refine_ls_extinction_method none
_refine_ls_goodness_of_fit_ref 1.033
_refine_ls_hydrogen_treatment constr
_refine_ls_matrix_type full
_refine_ls_number_parameters 388
_refine_ls_number_reflns 5975
_refine_ls_number_restraints 1
_refine_ls_restrained_S_all 1.033
_refine_ls_R_factor_all 0.0433
_refine_ls_R_factor_gt 0.0377
_refine_ls_shift/su_max 0.001
_refine_ls_shift/su_mean 0.000
_refine_ls_structure_factor_coef Fsqd
_refine_ls_weighting_details 'w=1/[\s^2^(Fo^2^)+(0.0184P)^2^+0.9072P] where P=(Fo^2^+2Fc^2^)/3'
_refine_ls_weighting_scheme calc
_refine_ls_wR_factor_gt 0.0712
_refine_ls_wR_factor_ref 0.0739
_reflns_Friedel_coverage 0.714
_reflns_Friedel_fraction_full 0.874
_reflns_Friedel_fraction_max 0.685
_reflns_number_gt 5496
_reflns_number_total 5975
_reflns_threshold_expression 'I > 2\s(I)'
_cod_data_source_file d4dt00443d2.cif
_cod_data_source_block mh722
_cod_depositor_comments 'Adding full bibliography for 7715536--7715541.cif.'
_cod_original_formula_sum 'C22 H18 Cl2 Fe0.50 N10 Ni0.50 O8'
_cod_database_code 7715540
_shelx_shelxl_version_number 2018/3
_chemical_oxdiff_formula C22H18Cl2Fe0.5N10Ni0.5O8
_shelx_space_group_comment
;
The symmetry employed for this shelxl refinement is uniquely defined
by the following loop, which should always be used as a source of
symmetry information in preference to the above space-group names.
They are only intended as comments.
;
_olex2_refinement_description
;
1. Fixed Uiso
 At 1.2 times of:
  All C(H) groups
2. Uiso/Uaniso restraints and constraints
Uanis(Fe1) = Uanis(Ni1)
3. Others
 X(Fe1)=X(Ni1)=FVAR(1)
 Y(Fe1)=Y(Ni1)=FVAR(2)
 Z(Fe1)=Z(Ni1)=FVAR(3)
 Fixed Sof: Fe1(0.5) Ni1(0.5)
4.a Aromatic/amide H refined with riding coordinates:
 C4(H4), C5(H5), C6(H6), C10(H10), C11(H11), C12(H12), C15(H15), C16(H16),
 C17(H17), C20(H20), C21(H21), C22(H22), C26(H26), C27(H27), C28(H28), C31(H31),
  C32(H32), C33(H33)
;
_olex2_submission_special_instructions 'No special instructions were received'
_oxdiff_exptl_absorpt_empirical_details
;
Empirical correction (ABSPACK) includes:
- Absorption correction using spherical harmonics
- Frame scaling
;
_oxdiff_exptl_absorpt_empirical_full_max 1.723
_oxdiff_exptl_absorpt_empirical_full_min 0.665

loop_
_space_group_symop_operation_xyz
'x, y, z'
'-x, y+1/2, -z'

loop_
_atom_site_label
_atom_site_type_symbol
_atom_site_fract_x
_atom_site_fract_y
_atom_site_fract_z
_atom_site_U_iso_or_equiv
_atom_site_adp_type
_atom_site_occupancy
_atom_site_site_symmetry_order
_atom_site_calc_flag
_atom_site_refinement_flags_posn
_atom_site_refinement_flags_adp
_atom_site_refinement_flags_occupancy
_atom_site_disorder_assembly
_atom_site_disorder_group
Fe1 Fe 0.78397(6) 0.75127(5) 0.75337(3) 0.01262(12) Uani 0.5 1 d . . P A 1
Ni1 Ni 0.78397(6) 0.75127(5) 0.75337(3) 0.01262(12) Uani 0.5 1 d . . P A 2
N2 N 0.7897(4) 0.7705(4) 0.85758(16) 0.0141(7) Uani 1 1 d . . . . .
C3 C 0.9167(5) 0.8302(4) 0.8983(2) 0.0158(8) Uani 1 1 d . . . . .
C4 C 0.9268(5) 0.8442(4) 0.9722(2) 0.0181(8) Uani 1 1 d . . . . .
H4 H 1.018317 0.886881 1.000614 0.022 Uiso 1 1 calc R U . . .
C5 C 0.7965(5) 0.7927(4) 1.0033(2) 0.0197(9) Uani 1 1 d . . . . .
H5 H 0.798898 0.801008 1.054017 0.024 Uiso 1 1 calc R U . . .
C6 C 0.6636(5) 0.7298(5) 0.9620(2) 0.0195(8) Uani 1 1 d . . . . .
H6 H 0.574346 0.695101 0.983040 0.023 Uiso 1 1 calc R U . . .
C7 C 0.6671(4) 0.7198(4) 0.8886(2) 0.0139(8) Uani 1 1 d . . . . .
N8 N 1.0342(4) 0.8731(4) 0.85680(18) 0.0156(7) Uani 1 1 d . . . . .
N9 N 1.0046(4) 0.8471(4) 0.78380(18) 0.0165(7) Uani 1 1 d . . . . .
C10 C 1.1347(5) 0.8943(5) 0.7584(2) 0.0214(9) Uani 1 1 d . . . . .
H10 H 1.149063 0.890517 0.709025 0.026 Uiso 1 1 calc R U . . .
C11 C 1.2478(5) 0.9506(5) 0.8141(2) 0.0227(10) Uani 1 1 d . . . . .
H11 H 1.350432 0.990598 0.809794 0.027 Uiso 1 1 calc R U . . .
C12 C 1.1809(5) 0.9363(5) 0.8759(2) 0.0210(9) Uani 1 1 d . . . . .
H12 H 1.227951 0.965126 0.923152 0.025 Uiso 1 1 calc R U . . .
N13 N 0.5463(4) 0.6555(4) 0.83784(18) 0.0173(7) Uani 1 1 d . . . . .
N14 N 0.5696(4) 0.6611(4) 0.76662(18) 0.0179(7) Uani 1 1 d . . . . .
C15 C 0.4457(5) 0.5886(5) 0.7308(3) 0.0237(10) Uani 1 1 d . . . . .
H15 H 0.428083 0.574526 0.679994 0.028 Uiso 1 1 calc R U . . .
C16 C 0.3429(5) 0.5348(5) 0.7785(3) 0.0280(11) Uani 1 1 d . . . . .
H16 H 0.246192 0.478857 0.766224 0.034 Uiso 1 1 calc R U . . .
C17 C 0.4105(5) 0.5791(5) 0.8454(3) 0.0243(10) Uani 1 1 d . . . . .
H17 H 0.369850 0.560063 0.889273 0.029 Uiso 1 1 calc R U . . .
N18 N 0.7787(4) 0.7221(4) 0.64965(16) 0.0146(7) Uani 1 1 d . . . . .
C19 C 0.7193(5) 0.8333(5) 0.6035(2) 0.0158(8) Uani 1 1 d . . . . .
C20 C 0.7110(5) 0.8160(5) 0.5296(2) 0.0178(8) Uani 1 1 d . . . . .
H20 H 0.669051 0.896184 0.497288 0.021 Uiso 1 1 calc R U . . .
C21 C 0.7665(5) 0.6765(5) 0.5049(2) 0.0200(9) Uani 1 1 d . . . . .
H21 H 0.764062 0.661582 0.454435 0.024 Uiso 1 1 calc R U . . .
C22 C 0.8256(5) 0.5584(5) 0.5519(2) 0.0186(9) Uani 1 1 d . . . . .
H22 H 0.861460 0.461926 0.534905 0.022 Uiso 1 1 calc R U . . .
C23 C 0.8297(5) 0.5877(4) 0.6242(2) 0.0158(8) Uani 1 1 d . . . . .
N24 N 0.6659(4) 0.9623(4) 0.63907(18) 0.0165(7) Uani 1 1 d . . . . .
N25 N 0.6835(4) 0.9569(4) 0.71324(18) 0.0173(7) Uani 1 1 d . . . . .
C26 C 0.6160(5) 1.0876(5) 0.7325(3) 0.0238(10) Uani 1 1 d . . . . .
H26 H 0.609828 1.117268 0.780897 0.029 Uiso 1 1 calc R U . . .
C27 C 0.5551(5) 1.1754(5) 0.6718(3) 0.0278(10) Uani 1 1 d . . . . .
H27 H 0.501053 1.272745 0.671306 0.033 Uiso 1 1 calc R U . . .
C28 C 0.5888(5) 1.0933(5) 0.6134(2) 0.0220(9) Uani 1 1 d . . . . .
H28 H 0.563065 1.122599 0.564205 0.026 Uiso 1 1 calc R U . . .
N29 N 0.8859(4) 0.4845(4) 0.68061(18) 0.0168(7) Uani 1 1 d . . . . .
N30 N 0.8752(4) 0.5320(4) 0.74963(18) 0.0169(7) Uani 1 1 d . . . . .
C31 C 0.9245(5) 0.4110(5) 0.7906(3) 0.0236(10) Uani 1 1 d . . . . .
H31 H 0.928982 0.408912 0.841591 0.028 Uiso 1 1 calc R U . . .
C32 C 0.9691(5) 0.2866(5) 0.7496(3) 0.0274(10) Uani 1 1 d . . . . .
H32 H 1.009298 0.187832 0.766795 0.033 Uiso 1 1 calc R U . . .
C33 C 0.9429(5) 0.3365(5) 0.6798(3) 0.0230(10) Uani 1 1 d . . . . .
H33 H 0.961117 0.278625 0.638496 0.028 Uiso 1 1 calc R U . . .
Cl34 Cl 0.30209(12) 0.71677(10) 1.06459(5) 0.0200(2) Uani 1 1 d . . . . .
O35 O 0.4571(4) 0.6663(4) 1.09858(18) 0.0416(10) Uani 1 1 d . . . . .
O36 O 0.1819(4) 0.6604(3) 1.10485(16) 0.0259(7) Uani 1 1 d . . . . .
O37 O 0.2963(4) 0.8852(3) 1.06334(18) 0.0302(8) Uani 1 1 d . . . . .
O38 O 0.2729(4) 0.6597(4) 0.99165(16) 0.0283(7) Uani 1 1 d . . . . .
Cl39 Cl 0.78396(13) 0.18695(12) 0.44247(5) 0.0238(2) Uani 1 1 d . . . . .
O40 O 0.8615(4) 0.1710(4) 0.51581(15) 0.0275(7) Uani 1 1 d . . . . .
O41 O 0.8186(4) 0.0536(4) 0.40117(18) 0.0357(8) Uani 1 1 d . . . . .
O42 O 0.6159(4) 0.1937(5) 0.44270(17) 0.0444(10) Uani 1 1 d . . . . .
O43 O 0.8420(6) 0.3241(4) 0.4116(2) 0.0529(12) Uani 1 1 d . . . . .

loop_
_atom_site_aniso_label
_atom_site_aniso_U_11
_atom_site_aniso_U_22
_atom_site_aniso_U_33
_atom_site_aniso_U_23
_atom_site_aniso_U_13
_atom_site_aniso_U_12
Fe1 0.0124(2) 0.0155(3) 0.0100(2) -0.0001(2) 0.00173(18) -0.0008(2)
Ni1 0.0124(2) 0.0155(3) 0.0100(2) -0.0001(2) 0.00173(18) -0.0008(2)
N2 0.0135(16) 0.0152(18) 0.0134(15) 0.0008(14) 0.0013(12) 0.0020(13)
C3 0.018(2) 0.0107(19) 0.019(2) -0.0005(15) 0.0015(16) 0.0018(15)
C4 0.019(2) 0.017(2) 0.017(2) -0.0006(16) -0.0028(17) 0.0040(15)
C5 0.025(2) 0.019(2) 0.016(2) 0.0012(15) 0.0046(17) 0.0050(16)
C6 0.020(2) 0.019(2) 0.0206(19) 0.0034(17) 0.0066(16) 0.0026(16)
C7 0.0151(19) 0.007(2) 0.0195(18) -0.0003(14) 0.0028(15) 0.0019(13)
N8 0.0152(18) 0.0155(17) 0.0158(17) -0.0002(13) 0.0011(14) -0.0013(12)
N9 0.0171(18) 0.0155(17) 0.0181(17) 0.0003(13) 0.0063(14) 0.0012(13)
C10 0.019(2) 0.020(2) 0.027(2) 0.0068(17) 0.0076(19) 0.0026(16)
C11 0.015(2) 0.018(2) 0.035(3) 0.0034(18) 0.004(2) -0.0015(16)
C12 0.014(2) 0.017(2) 0.030(2) 0.0005(18) -0.0032(18) -0.0010(15)
N13 0.0143(17) 0.0183(18) 0.0193(17) 0.0003(13) 0.0020(14) 0.0012(13)
N14 0.0169(18) 0.0193(18) 0.0160(17) -0.0004(14) -0.0030(14) -0.0001(13)
C15 0.020(2) 0.022(2) 0.026(2) -0.0067(18) -0.0069(19) 0.0012(17)
C16 0.014(2) 0.022(2) 0.047(3) -0.007(2) 0.003(2) -0.0038(17)
C17 0.016(2) 0.019(2) 0.040(3) -0.0013(19) 0.011(2) -0.0002(16)
N18 0.0123(15) 0.0161(19) 0.0158(15) -0.0015(13) 0.0038(13) -0.0028(12)
C19 0.0107(19) 0.018(2) 0.019(2) 0.0001(16) 0.0026(16) -0.0030(15)
C20 0.013(2) 0.025(2) 0.016(2) 0.0009(16) 0.0028(17) -0.0022(16)
C21 0.015(2) 0.032(2) 0.014(2) -0.0044(17) 0.0034(17) -0.0067(17)
C22 0.015(2) 0.023(2) 0.019(2) -0.0062(16) 0.0041(17) -0.0032(15)
C23 0.012(2) 0.017(2) 0.019(2) -0.0026(15) 0.0034(16) -0.0015(15)
N24 0.0131(18) 0.0211(18) 0.0160(17) -0.0028(14) 0.0040(14) -0.0010(13)
N25 0.0161(18) 0.0245(18) 0.0123(16) -0.0055(13) 0.0050(14) -0.0045(13)
C26 0.017(2) 0.028(2) 0.028(3) -0.0093(19) 0.0099(19) -0.0033(17)
C27 0.020(2) 0.025(2) 0.041(3) -0.004(2) 0.010(2) 0.0039(18)
C28 0.017(2) 0.022(2) 0.027(2) 0.0052(18) 0.0032(18) 0.0033(16)
N29 0.0146(18) 0.0168(18) 0.0198(18) -0.0013(13) 0.0050(14) -0.0008(13)
N30 0.0133(17) 0.0221(18) 0.0160(17) 0.0025(14) 0.0038(14) -0.0011(13)
C31 0.017(2) 0.026(2) 0.028(2) 0.0104(19) 0.0021(19) -0.0042(17)
C32 0.017(2) 0.018(3) 0.045(3) 0.0060(19) -0.001(2) 0.0005(16)
C33 0.014(2) 0.015(2) 0.041(3) -0.0044(19) 0.0079(19) -0.0004(15)
Cl34 0.0227(5) 0.0192(6) 0.0189(5) 0.0030(4) 0.0061(4) 0.0022(4)
O35 0.029(2) 0.068(3) 0.0290(19) 0.0199(17) 0.0081(16) 0.0227(18)
O36 0.0341(19) 0.0222(16) 0.0245(16) -0.0027(12) 0.0148(14) -0.0053(13)
O37 0.039(2) 0.0158(16) 0.035(2) 0.0016(13) -0.0008(16) -0.0076(14)
O38 0.040(2) 0.0264(17) 0.0210(16) 0.0008(13) 0.0119(15) 0.0030(14)
Cl39 0.0262(6) 0.0280(6) 0.0191(5) -0.0053(4) 0.0094(4) -0.0008(4)
O40 0.0280(18) 0.0367(18) 0.0183(15) -0.0091(13) 0.0043(13) -0.0048(14)
O41 0.0243(19) 0.049(2) 0.032(2) -0.0214(16) -0.0023(15) 0.0069(15)
O42 0.0237(18) 0.085(3) 0.0246(17) 0.0006(18) 0.0027(14) 0.0242(18)
O43 0.092(4) 0.039(2) 0.030(2) 0.0000(17) 0.016(2) -0.020(2)

loop_
_atom_type_symbol
_atom_type_description
_atom_type_scat_dispersion_real
_atom_type_scat_dispersion_imag
_atom_type_scat_source
C C 0.0033 0.0016 'International Tables Vol C Tables 4.2.6.8 and 6.1.1.4'
H H 0.0000 0.0000 'International Tables Vol C Tables 4.2.6.8 and 6.1.1.4'
Cl Cl 0.1484 0.1585 'International Tables Vol C Tables 4.2.6.8 and 6.1.1.4'
O O 0.0106 0.0060 'International Tables Vol C Tables 4.2.6.8 and 6.1.1.4'
Fe Fe 0.3463 0.8444 'International Tables Vol C Tables 4.2.6.8 and 6.1.1.4'
N N 0.0061 0.0033 'International Tables Vol C Tables 4.2.6.8 and 6.1.1.4'
Ni Ni 0.3393 1.1124 'International Tables Vol C Tables 4.2.6.8 and 6.1.1.4'

loop_
_exptl_crystal_face_index_h
_exptl_crystal_face_index_k
_exptl_crystal_face_index_l
_exptl_crystal_face_perp_dist
-2 1 -25 0.0206
2 -1 25 0.0206
4 11 1 0.0591
-4 -11 -1 0.0591
-11 4 7 0.0590
11 -4 -7 0.0590
5 -11 -6 0.0761
-12 -2 6 0.0661

loop_
_geom_angle_atom_site_label_1
_geom_angle_atom_site_label_2
_geom_angle_atom_site_label_3
_geom_angle
_geom_angle_site_symmetry_1
_geom_angle_site_symmetry_3
_geom_angle_publ_flag
N2 Fe1 N9 78.28(13) . . ?
N2 Fe1 N14 78.72(13) . . ?
N2 Fe1 N18 177.49(15) . . ?
N2 Fe1 N25 104.13(13) . . ?
N2 Fe1 N30 99.01(13) . . ?
N9 Fe1 N25 94.32(13) . . ?
N14 Fe1 N9 156.98(13) . . ?
N14 Fe1 N25 92.13(13) . . ?
N14 Fe1 N30 90.38(13) . . ?
N18 Fe1 N9 102.59(13) . . ?
N18 Fe1 N14 100.35(13) . . ?
N18 Fe1 N25 78.20(13) . . ?
N18 Fe1 N30 78.63(14) . . ?
N30 Fe1 N9 92.32(13) . . ?
N30 Fe1 N25 156.77(13) . . ?
N2 Ni1 N9 78.28(13) . . ?
N2 Ni1 N14 78.72(13) . . ?
N2 Ni1 N18 177.49(15) . . ?
N2 Ni1 N25 104.13(13) . . ?
N2 Ni1 N30 99.01(13) . . ?
N9 Ni1 N25 94.32(13) . . ?
N14 Ni1 N9 156.98(13) . . ?
N14 Ni1 N25 92.13(13) . . ?
N14 Ni1 N30 90.38(13) . . ?
N18 Ni1 N9 102.59(13) . . ?
N18 Ni1 N14 100.35(13) . . ?
N18 Ni1 N25 78.20(13) . . ?
N18 Ni1 N30 78.63(14) . . ?
N30 Ni1 N9 92.32(13) . . ?
N30 Ni1 N25 156.77(13) . . ?
C3 N2 Fe1 120.5(3) . . ?
C3 N2 Ni1 120.5(3) . . ?
C3 N2 C7 119.6(3) . . ?
C7 N2 Fe1 119.8(3) . . ?
C7 N2 Ni1 119.8(3) . . ?
N2 C3 C4 122.5(4) . . ?
N2 C3 N8 111.5(3) . . ?
C4 C3 N8 126.0(4) . . ?
C3 C4 H4 121.6 . . ?
C3 C4 C5 116.9(4) . . ?
C5 C4 H4 121.6 . . ?
C4 C5 H5 119.2 . . ?
C6 C5 C4 121.5(4) . . ?
C6 C5 H5 119.2 . . ?
C5 C6 H6 121.7 . . ?
C7 C6 C5 116.7(4) . . ?
C7 C6 H6 121.7 . . ?
N2 C7 C6 122.8(3) . . ?
N2 C7 N13 111.9(3) . . ?
C6 C7 N13 125.3(4) . . ?
N9 N8 C3 117.9(3) . . ?
C12 N8 C3 131.2(4) . . ?
C12 N8 N9 110.9(3) . . ?
N8 N9 Fe1 111.8(2) . . ?
N8 N9 Ni1 111.8(2) . . ?
C10 N9 Fe1 142.8(3) . . ?
C10 N9 Ni1 142.8(3) . . ?
C10 N9 N8 105.3(3) . . ?
N9 C10 H10 124.6 . . ?
N9 C10 C11 110.8(4) . . ?
C11 C10 H10 124.6 . . ?
C10 C11 H11 127.0 . . ?
C12 C11 C10 106.1(4) . . ?
C12 C11 H11 127.0 . . ?
N8 C12 C11 106.8(4) . . ?
N8 C12 H12 126.6 . . ?
C11 C12 H12 126.6 . . ?
N14 N13 C7 116.7(3) . . ?
C17 N13 C7 132.1(4) . . ?
C17 N13 N14 111.1(3) . . ?
N13 N14 Fe1 112.8(2) . . ?
N13 N14 Ni1 112.8(2) . . ?
C15 N14 Fe1 141.5(3) . . ?
C15 N14 Ni1 141.5(3) . . ?
C15 N14 N13 105.2(4) . . ?
N14 C15 H15 124.7 . . ?
N14 C15 C16 110.6(4) . . ?
C16 C15 H15 124.7 . . ?
C15 C16 H16 127.0 . . ?
C17 C16 C15 105.9(4) . . ?
C17 C16 H16 127.0 . . ?
N13 C17 C16 107.1(4) . . ?
N13 C17 H17 126.4 . . ?
C16 C17 H17 126.4 . . ?
C19 N18 Fe1 120.4(3) . . ?
C19 N18 Ni1 120.4(3) . . ?
C19 N18 C23 119.5(3) . . ?
C23 N18 Fe1 120.1(3) . . ?
C23 N18 Ni1 120.1(3) . . ?
N18 C19 C20 122.2(4) . . ?
N18 C19 N24 111.8(3) . . ?
C20 C19 N24 126.0(4) . . ?
C19 C20 H20 121.4 . . ?
C19 C20 C21 117.1(4) . . ?
C21 C20 H20 121.4 . . ?
C20 C21 H21 119.2 . . ?
C22 C21 C20 121.6(4) . . ?
C22 C21 H21 119.2 . . ?
C21 C22 H22 121.6 . . ?
C23 C22 C21 116.7(4) . . ?
C23 C22 H22 121.6 . . ?
N18 C23 C22 122.9(4) . . ?
N18 C23 N29 111.3(3) . . ?
C22 C23 N29 125.8(4) . . ?
N25 N24 C19 117.3(3) . . ?
C28 N24 C19 131.2(4) . . ?
C28 N24 N25 111.3(3) . . ?
N24 N25 Fe1 112.2(2) . . ?
N24 N25 Ni1 112.2(2) . . ?
C26 N25 Fe1 142.6(3) . . ?
C26 N25 Ni1 142.6(3) . . ?
C26 N25 N24 104.9(3) . . ?
N25 C26 H26 124.6 . . ?
N25 C26 C27 110.8(4) . . ?
C27 C26 H26 124.6 . . ?
C26 C27 H27 126.9 . . ?
C28 C27 C26 106.2(4) . . ?
C28 C27 H27 126.9 . . ?
N24 C28 C27 106.8(4) . . ?
N24 C28 H28 126.6 . . ?
C27 C28 H28 126.6 . . ?
N30 N29 C23 117.5(3) . . ?
C33 N29 C23 131.4(4) . . ?
C33 N29 N30 111.0(3) . . ?
N29 N30 Fe1 112.5(2) . . ?
N29 N30 Ni1 112.5(2) . . ?
C31 N30 Fe1 142.5(3) . . ?
C31 N30 Ni1 142.5(3) . . ?
C31 N30 N29 105.0(3) . . ?
N30 C31 H31 124.3 . . ?
N30 C31 C32 111.5(4) . . ?
C32 C31 H31 124.3 . . ?
C31 C32 H32 127.2 . . ?
C33 C32 C31 105.6(4) . . ?
C33 C32 H32 127.2 . . ?
N29 C33 C32 107.0(4) . . ?
N29 C33 H33 126.5 . . ?
C32 C33 H33 126.5 . . ?
O36 Cl34 O35 109.84(19) . . ?
O36 Cl34 O37 108.6(2) . . ?
O36 Cl34 O38 110.20(19) . . ?
O37 Cl34 O35 109.4(2) . . ?
O38 Cl34 O35 109.9(2) . . ?
O38 Cl34 O37 108.83(19) . . ?
O41 Cl39 O40 109.7(2) . . ?
O42 Cl39 O40 108.77(19) . . ?
O42 Cl39 O41 108.4(2) . . ?
O43 Cl39 O40 109.0(2) . . ?
O43 Cl39 O41 109.1(2) . . ?
O43 Cl39 O42 111.8(3) . . ?

loop_
_geom_bond_atom_site_label_1
_geom_bond_atom_site_label_2
_geom_bond_distance
_geom_bond_site_symmetry_2
_geom_bond_publ_flag
Fe1 N2 1.952(3) . ?
Fe1 N9 2.050(4) . ?
Fe1 N14 2.024(4) . ?
Fe1 N18 1.952(3) . ?
Fe1 N25 2.050(4) . ?
Fe1 N30 2.034(3) . ?
Ni1 N2 1.952(3) . ?
Ni1 N9 2.050(4) . ?
Ni1 N14 2.024(4) . ?
Ni1 N18 1.952(3) . ?
Ni1 N25 2.050(4) . ?
Ni1 N30 2.034(3) . ?
N2 C3 1.331(5) . ?
N2 C7 1.334(5) . ?
C3 C4 1.379(5) . ?
C3 N8 1.398(5) . ?
C4 H4 0.9500 . ?
C4 C5 1.393(6) . ?
C5 H5 0.9500 . ?
C5 C6 1.383(6) . ?
C6 H6 0.9500 . ?
C6 C7 1.382(5) . ?
C7 N13 1.407(5) . ?
N8 N9 1.372(5) . ?
N8 C12 1.359(5) . ?
N9 C10 1.326(5) . ?
C10 H10 0.9500 . ?
C10 C11 1.399(6) . ?
C11 H11 0.9500 . ?
C11 C12 1.365(6) . ?
C12 H12 0.9500 . ?
N13 N14 1.377(5) . ?
N13 C17 1.350(5) . ?
N14 C15 1.319(5) . ?
C15 H15 0.9500 . ?
C15 C16 1.411(7) . ?
C16 H16 0.9500 . ?
C16 C17 1.355(6) . ?
C17 H17 0.9500 . ?
N18 C19 1.335(5) . ?
N18 C23 1.339(5) . ?
C19 C20 1.383(5) . ?
C19 N24 1.397(5) . ?
C20 H20 0.9500 . ?
C20 C21 1.386(6) . ?
C21 H21 0.9500 . ?
C21 C22 1.386(6) . ?
C22 H22 0.9500 . ?
C22 C23 1.372(5) . ?
C23 N29 1.407(5) . ?
N24 N25 1.376(4) . ?
N24 C28 1.351(5) . ?
N25 C26 1.329(5) . ?
C26 H26 0.9500 . ?
C26 C27 1.399(7) . ?
C27 H27 0.9500 . ?
C27 C28 1.363(6) . ?
C28 H28 0.9500 . ?
N29 N30 1.370(4) . ?
N29 C33 1.356(5) . ?
N30 C31 1.320(5) . ?
C31 H31 0.9500 . ?
C31 C32 1.395(6) . ?
C32 H32 0.9500 . ?
C32 C33 1.363(6) . ?
C33 H33 0.9500 . ?
Cl34 O35 1.444(3) . ?
Cl34 O36 1.436(3) . ?
Cl34 O37 1.441(3) . ?
Cl34 O38 1.438(3) . ?
Cl39 O40 1.442(3) . ?
Cl39 O41 1.432(3) . ?
Cl39 O42 1.429(3) . ?
Cl39 O43 1.426(4) . ?

loop_
_geom_torsion_atom_site_label_1
_geom_torsion_atom_site_label_2
_geom_torsion_atom_site_label_3
_geom_torsion_atom_site_label_4
_geom_torsion
_geom_torsion_site_symmetry_1
_geom_torsion_site_symmetry_2
_geom_torsion_site_symmetry_3
_geom_torsion_site_symmetry_4
_geom_torsion_publ_flag
Fe1 N2 C3 C4 -179.2(3) . . . . ?
Fe1 N2 C3 N8 0.2(4) . . . . ?
Fe1 N2 C7 C6 179.9(3) . . . . ?
Fe1 N2 C7 N13 0.4(4) . . . . ?
Fe1 N9 C10 C11 -179.5(3) . . . . ?
Fe1 N14 C15 C16 170.1(3) . . . . ?
Fe1 N18 C19 C20 -178.9(3) . . . . ?
Fe1 N18 C19 N24 -0.1(4) . . . . ?
Fe1 N18 C23 C22 178.4(3) . . . . ?
Fe1 N18 C23 N29 -1.6(4) . . . . ?
Fe1 N25 C26 C27 -172.9(4) . . . . ?
Fe1 N30 C31 C32 177.2(3) . . . . ?
Ni1 N2 C3 C4 -179.2(3) . . . . ?
Ni1 N2 C3 N8 0.2(4) . . . . ?
Ni1 N2 C7 C6 179.9(3) . . . . ?
Ni1 N2 C7 N13 0.4(4) . . . . ?
Ni1 N9 C10 C11 -179.5(3) . . . . ?
Ni1 N14 C15 C16 170.1(3) . . . . ?
Ni1 N18 C19 C20 -178.9(3) . . . . ?
Ni1 N18 C19 N24 -0.1(4) . . . . ?
Ni1 N18 C23 C22 178.4(3) . . . . ?
Ni1 N18 C23 N29 -1.6(4) . . . . ?
Ni1 N25 C26 C27 -172.9(4) . . . . ?
Ni1 N30 C31 C32 177.2(3) . . . . ?
N2 C3 C4 C5 -0.1(6) . . . . ?
N2 C3 N8 N9 -0.8(5) . . . . ?
N2 C3 N8 C12 -179.4(4) . . . . ?
N2 C7 N13 N14 -2.6(5) . . . . ?
N2 C7 N13 C17 173.2(4) . . . . ?
C3 N2 C7 C6 1.7(6) . . . . ?
C3 N2 C7 N13 -177.8(3) . . . . ?
C3 C4 C5 C6 0.3(6) . . . . ?
C3 N8 N9 Fe1 1.1(4) . . . . ?
C3 N8 N9 Ni1 1.1(4) . . . . ?
C3 N8 N9 C10 -178.6(3) . . . . ?
C3 N8 C12 C11 178.3(4) . . . . ?
C4 C3 N8 N9 178.5(3) . . . . ?
C4 C3 N8 C12 -0.1(7) . . . . ?
C4 C5 C6 C7 0.3(6) . . . . ?
C5 C6 C7 N2 -1.4(6) . . . . ?
C5 C6 C7 N13 178.1(4) . . . . ?
C6 C7 N13 N14 177.9(3) . . . . ?
C6 C7 N13 C17 -6.3(7) . . . . ?
C7 N2 C3 C4 -0.9(6) . . . . ?
C7 N2 C3 N8 178.4(3) . . . . ?
C7 N13 N14 Fe1 3.5(4) . . . . ?
C7 N13 N14 Ni1 3.5(4) . . . . ?
C7 N13 N14 C15 177.2(3) . . . . ?
C7 N13 C17 C16 -176.4(4) . . . . ?
N8 C3 C4 C5 -179.3(4) . . . . ?
N8 N9 C10 C11 0.0(4) . . . . ?
N9 N8 C12 C11 -0.4(4) . . . . ?
N9 C10 C11 C12 -0.2(5) . . . . ?
C10 C11 C12 N8 0.3(5) . . . . ?
C12 N8 N9 Fe1 179.9(3) . . . . ?
C12 N8 N9 Ni1 179.9(3) . . . . ?
C12 N8 N9 C10 0.2(4) . . . . ?
N13 N14 C15 C16 -0.5(5) . . . . ?
N14 N13 C17 C16 -0.4(5) . . . . ?
N14 C15 C16 C17 0.3(5) . . . . ?
C15 C16 C17 N13 0.1(5) . . . . ?
C17 N13 N14 Fe1 -173.1(3) . . . . ?
C17 N13 N14 Ni1 -173.1(3) . . . . ?
C17 N13 N14 C15 0.6(4) . . . . ?
N18 C19 C20 C21 0.4(6) . . . . ?
N18 C19 N24 N25 0.8(5) . . . . ?
N18 C19 N24 C28 -174.7(4) . . . . ?
N18 C23 N29 N30 2.3(5) . . . . ?
N18 C23 N29 C33 177.7(4) . . . . ?
C19 N18 C23 C22 0.8(6) . . . . ?
C19 N18 C23 N29 -179.2(3) . . . . ?
C19 C20 C21 C22 1.0(6) . . . . ?
C19 N24 N25 Fe1 -1.0(4) . . . . ?
C19 N24 N25 Ni1 -1.0(4) . . . . ?
C19 N24 N25 C26 -176.5(3) . . . . ?
C19 N24 C28 C27 175.7(4) . . . . ?
C20 C19 N24 N25 179.4(4) . . . . ?
C20 C19 N24 C28 3.9(7) . . . . ?
C20 C21 C22 C23 -1.4(6) . . . . ?
C21 C22 C23 N18 0.5(6) . . . . ?
C21 C22 C23 N29 -179.5(4) . . . . ?
C22 C23 N29 N30 -177.6(4) . . . . ?
C22 C23 N29 C33 -2.3(7) . . . . ?
C23 N18 C19 C20 -1.3(6) . . . . ?
C23 N18 C19 N24 177.5(3) . . . . ?
C23 N29 N30 Fe1 -2.0(4) . . . . ?
C23 N29 N30 Ni1 -2.0(4) . . . . ?
C23 N29 N30 C31 175.6(3) . . . . ?
C23 N29 C33 C32 -175.3(4) . . . . ?
N24 C19 C20 C21 -178.1(4) . . . . ?
N24 N25 C26 C27 0.3(5) . . . . ?
N25 N24 C28 C27 0.0(5) . . . . ?
N25 C26 C27 C28 -0.3(5) . . . . ?
C26 C27 C28 N24 0.2(5) . . . . ?
C28 N24 N25 Fe1 175.4(3) . . . . ?
C28 N24 N25 Ni1 175.4(3) . . . . ?
C28 N24 N25 C26 -0.2(4) . . . . ?
N29 N30 C31 C32 0.8(5) . . . . ?
N30 N29 C33 C32 0.3(4) . . . . ?
N30 C31 C32 C33 -0.7(5) . . . . ?
C31 C32 C33 N29 0.2(5) . . . . ?
C33 N29 N30 Fe1 -178.3(3) . . . . ?
C33 N29 N30 Ni1 -178.3(3) . . . . ?
C33 N29 N30 C31 -0.7(4) . . . . ?

loop_
_exptl_oxdiff_crystal_face_indexfrac_h
_exptl_oxdiff_crystal_face_indexfrac_k
_exptl_oxdiff_crystal_face_indexfrac_l
_exptl_oxdiff_crystal_face_x
_exptl_oxdiff_crystal_face_y
_exptl_oxdiff_crystal_face_z
-1.6411 0.7894 -25.3178 0.9945 0.0598 0.0857
1.6411 -0.7894 25.3178 -0.9945 -0.0598 -0.0857
3.6619 11.4178 1.4261 0.0132 -0.0743 -0.9971
-3.6619 -11.4178 -1.4261 -0.0132 0.0743 0.9971
-11.2150 3.8365 7.3748 0.0603 -0.9971 0.0461
11.2150 -3.8365 -7.3748 -0.0603 0.9971 -0.0461
4.8123 -10.8531 -5.9505 -0.0498 0.7184 0.6938
-11.6917 -2.4108 5.7485 0.0462 -0.8372 0.5450
